data_2203425
loop_
_publ_author_name
'Billing, David G.'
'Coville, Neil J.'
'Lesia, Joyce'
'Muhammad D. Bala'

_publ_section_title
;
 Tricarbonyliodo(\h^5^-methylcyclopentadienyl)tungsten
;
_journal_issue 4
_journal_name_full 'Acta Crystallographica Section E'
_journal_page_first m477
_journal_page_last m478
_journal_paper_doi 10.1107/S160053680400635X
_journal_volume 60
_journal_year 2004
_chemical_formula_iupac '[W (C6 H8) I (C O)3]'
_chemical_formula_moiety 'C9 H7 I O3 W'
_chemical_formula_sum 'C9 H7 I O3 W'
_chemical_formula_weight 473.9
_chemical_melting_point 456
_chemical_name_systematic
;
Tricarbonyliodo(\h^5^-methylcyclopentadienyl)tungsten
;
_space_group_IT_number 12
_symmetry_cell_setting monoclinic
_symmetry_space_group_name_Hall '-C 2y'
_symmetry_space_group_name_H-M 'C 1 2/m 1'
_atom_sites_solution_hydrogens geom
_atom_sites_solution_primary direct
_atom_sites_solution_secondary difmap
_audit_creation_method 'WinGX routine CIF_UPDATE'
_cell_angle_alpha 90
_cell_angle_beta 104.949(2)
_cell_angle_gamma 90
_cell_formula_units_Z 4
_cell_length_a 13.5020(16)
_cell_length_b 8.4577(10)
_cell_length_c 10.1886(12)
_cell_measurement_reflns_used 939
_cell_measurement_temperature 293(2)
_cell_measurement_theta_max 28.254
_cell_measurement_theta_min 2.871
_cell_volume 1124.1(2)
_computing_cell_refinement 'SAINT-Plus (Bruker, 1999)'
_computing_data_collection 'SMART-NT (Bruker, 1998)'
_computing_data_reduction 'XPREP (Bruker, 1999)'
_computing_molecular_graphics 'ORTEP-3 for Windows (Farrugia, 1997)'
_computing_publication_material 'WinGX (Farrugia, 1999) and PLATON (Spek, 2003)'
_computing_structure_refinement 'SHELXL97 (Sheldrick, 1997)'
_computing_structure_solution 'SHELXS97 (Sheldrick, 1997)'
_diffrn_ambient_temperature 293(2)
_diffrn_measured_fraction_theta_full 0.993
_diffrn_measured_fraction_theta_max 0.993
_diffrn_measurement_device_type 'Bruker SMART CCD area-detector'
_diffrn_measurement_method '\f and \w'
_diffrn_radiation_monochromator graphite
_diffrn_radiation_type MoK\a
_diffrn_radiation_wavelength 0.71073
_diffrn_reflns_av_R_equivalents 0.0222
_diffrn_reflns_limit_h_max 17
_diffrn_reflns_limit_h_min -12
_diffrn_reflns_limit_k_max 11
_diffrn_reflns_limit_k_min -11
_diffrn_reflns_limit_l_max 11
_diffrn_reflns_limit_l_min -13
_diffrn_reflns_number 3934
_diffrn_reflns_theta_full 28.29
_diffrn_reflns_theta_max 28.29
_diffrn_reflns_theta_min 2.07
_exptl_absorpt_coefficient_mu 13.001
_exptl_absorpt_correction_T_max 0.273
_exptl_absorpt_correction_T_min 0.165
_exptl_absorpt_correction_type multi-scan
_exptl_absorpt_process_details '(SADABS; Bruker, 1999)'
_exptl_crystal_colour orange
_exptl_crystal_density_diffrn 2.8
_exptl_crystal_density_method 'not measured'
_exptl_crystal_description needle
_exptl_crystal_F_000 848
_exptl_crystal_size_max 0.35
_exptl_crystal_size_mid 0.12
_exptl_crystal_size_min 0.1
_refine_diff_density_max 0.795
_refine_diff_density_min -0.566
_refine_ls_extinction_coef 0.00169(9)
_refine_ls_extinction_expression Fc^*^=kFc[1+0.001xFc^2^\l^3^/sin(2\q)]^-1/4^
_refine_ls_extinction_method SHELXL97
_refine_ls_goodness_of_fit_ref 1.063
_refine_ls_hydrogen_treatment constr
_refine_ls_matrix_type full
_refine_ls_number_parameters 75
_refine_ls_number_reflns 1485
_refine_ls_number_restraints 0
_refine_ls_restrained_S_all 1.063
_refine_ls_R_factor_all 0.0233
_refine_ls_R_factor_gt 0.02
_refine_ls_shift/su_max 0.001
_refine_ls_shift/su_mean 0
_refine_ls_structure_factor_coef Fsqd
_refine_ls_weighting_details 'calc w = 1/[\s^2^(Fo^2^)+(0.021P)^2^+2.5564P] where P = (Fo^2^+2Fc^2^)/3'
_refine_ls_weighting_scheme calc
_refine_ls_wR_factor_gt 0.0463
_refine_ls_wR_factor_ref 0.0474
_reflns_number_gt 1363
_reflns_number_total 1485
_reflns_threshold_expression I>2\s(I)
_cod_data_source_file dn6132.cif
_cod_data_source_block I
_cod_depositor_comments
;
The following automatic conversions were performed:
'_symmetry_cell_setting' value 'Monoclinic' changed to 'monoclinic'
according to '/home/saulius/struct/CIF-dictionaries/cif_core.dic'
dictionary named 'cif_core.dic' version 2.4.1 from 2010-06-29.

Automatic conversion script
Id: cif_fix_enum 1527 2010-12-29 10:47:43Z saulius 

The following automatic conversions were performed:

'_symmetry_cell_setting' value 'Monoclinic' changed to 'monoclinic'
according to /home/saulius/struct/CIF-dictionaries/cif_core.dic
dictionary named 'cif_core.dic' version 2.4.1 from 2010-06-29.

Automatic conversion script
Id: cif_fix_values 1715 2011-07-08 13:25:40Z adriana 
;
_cod_original_sg_symbol_H-M 'C 2/m'
_cod_database_code 2203425

loop_
_symmetry_equiv_pos_as_xyz
'x, y, z'
'-x, y, -z'
'x+1/2, y+1/2, z'
'-x+1/2, y+1/2, -z'
'-x, -y, -z'
'x, -y, z'
'-x+1/2, -y+1/2, -z'
'x+1/2, -y+1/2, z'

loop_
_atom_site_label
_atom_site_fract_x
_atom_site_fract_y
_atom_site_fract_z
_atom_site_U_iso_or_equiv
_atom_site_adp_type
_atom_site_calc_flag
_atom_site_refinement_flags
_atom_site_occupancy
_atom_site_type_symbol
W1 0.725916(15) 0.5 0.70453(2) 0.03813(9) Uani d S 1 W
I2 0.58022(3) 0.5 0.86264(4) 0.05197(12) Uani d S 1 I
O2 0.5990(3) 0.8093(5) 0.6123(4) 0.0768(10) Uani d . 1 O
C2 0.6428(3) 0.6946(6) 0.6453(4) 0.0511(10) Uani d . 1 C
O1 0.6946(4) 0.5 0.3901(5) 0.0844(18) Uani d S 1 O
C1 0.7069(5) 0.5 0.5048(6) 0.0553(15) Uani d S 1 C
C4 0.8538(4) 0.5 0.9206(6) 0.0490(14) Uani d S 1 C
C5 0.8657(3) 0.6344(6) 0.8460(5) 0.0558(11) Uani d . 1 C
H5 0.859 0.7389 0.8708 0.067 Uiso calc R 1 H
C6 0.8898(3) 0.5821(7) 0.7259(5) 0.0670(14) Uani d . 1 C
H6 0.9033 0.6465 0.6587 0.08 Uiso calc R 1 H
C9 0.8400(6) 0.5 1.0624(7) 0.077(2) Uani d S 1 C
H9A 0.822 0.3956 1.0851 0.116 Uiso calc PR 0.5 H
H9B 0.7865 0.5725 1.0675 0.116 Uiso calc PR 0.5 H
H9C 0.9029 0.5319 1.1252 0.116 Uiso calc PR 0.5 H

loop_
_atom_site_aniso_label
_atom_site_aniso_U_11
_atom_site_aniso_U_22
_atom_site_aniso_U_33
_atom_site_aniso_U_12
_atom_site_aniso_U_13
_atom_site_aniso_U_23
W1 0.02792(12) 0.04960(15) 0.03782(13) 0 0.01023(8) 0
I2 0.0416(2) 0.0648(3) 0.0566(2) 0 0.02549(17) 0
O2 0.074(2) 0.074(3) 0.084(2) 0.027(2) 0.0247(19) 0.025(2)
C2 0.042(2) 0.066(3) 0.049(2) 0.005(2) 0.0159(17) 0.010(2)
O1 0.072(3) 0.139(6) 0.043(3) 0 0.016(2) 0
C1 0.040(3) 0.076(5) 0.051(3) 0 0.014(3) 0
C4 0.031(3) 0.067(4) 0.046(3) 0 0.005(2) 0
C5 0.041(2) 0.056(3) 0.063(3) -0.0109(19) 0.0012(18) -0.002(2)
C6 0.0315(19) 0.111(4) 0.057(2) -0.015(2) 0.0101(17) 0.015(3)
C9 0.057(4) 0.126(7) 0.043(3) 0 0.005(3) 0

loop_
_atom_type_symbol
_atom_type_description
_atom_type_scat_dispersion_real
_atom_type_scat_dispersion_imag
_atom_type_scat_source
C C 0.0033 0.0016 'International Tables Vol C Tables 4.2.6.8 and 6.1.1.4'
H H 0 0 'International Tables Vol C Tables 4.2.6.8 and 6.1.1.4'
I I -0.4742 1.8119 'International Tables Vol C Tables 4.2.6.8 and 6.1.1.4'
O O 0.0106 0.006 'International Tables Vol C Tables 4.2.6.8 and 6.1.1.4'
W W -0.849 6.8722 'International Tables Vol C Tables 4.2.6.8 and 6.1.1.4'

loop_
_geom_angle_atom_site_label_1
_geom_angle_atom_site_label_2
_geom_angle_atom_site_label_3
_geom_angle_site_symmetry_1
_geom_angle_site_symmetry_3
_geom_angle
_geom_angle_publ_flag
C1 W1 C2 . 6_565 77.05(15) ?
C1 W1 C2 . . 77.05(15) ?
C2 W1 C2 6_565 . 111.1(3) y
C1 W1 C6 . . 87.9(2) ?
C2 W1 C6 6_565 . 137.5(2) ?
C2 W1 C6 . . 103.58(19) ?
C1 W1 C6 . 6_565 87.9(2) ?
C2 W1 C6 6_565 6_565 103.58(19) ?
C2 W1 C6 . 6_565 137.5(2) ?
C6 W1 C6 . 6_565 35.5(3) ?
C1 W1 C5 . . 119.98(19) ?
C2 W1 C5 6_565 . 152.14(18) ?
C2 W1 C5 . . 94.97(18) ?
C6 W1 C5 . . 35.60(17) ?
C6 W1 C5 6_565 . 58.80(18) ?
C1 W1 C5 . 6_565 119.98(19) ?
C2 W1 C5 6_565 6_565 94.97(17) ?
C2 W1 C5 . 6_565 152.14(18) ?
C6 W1 C5 . 6_565 58.80(18) ?
C6 W1 C5 6_565 6_565 35.60(17) ?
C5 W1 C5 . 6_565 57.8(2) ?
C1 W1 C4 . . 143.6(2) ?
C2 W1 C4 6_565 . 119.24(14) ?
C2 W1 C4 . . 119.24(14) ?
C6 W1 C4 . . 57.67(17) ?
C6 W1 C4 6_565 . 57.67(17) ?
C5 W1 C4 . . 34.06(13) ?
C5 W1 C4 6_565 . 34.06(13) ?
C1 W1 I2 . . 130.93(18) y
C2 W1 I2 6_565 . 75.77(12) ?
C2 W1 I2 . . 75.77(12) ?
C6 W1 I2 . . 137.98(12) ?
C6 W1 I2 6_565 . 137.98(12) ?
C5 W1 I2 . . 102.44(12) ?
C5 W1 I2 6_565 . 102.44(12) ?
C4 W1 I2 . . 85.43(14) ?
O2 C2 W1 . . 177.1(4) ?
O1 C1 W1 . . 179.0(6) ?
C5 C4 C5 6_565 . 108.7(6) ?
C5 C4 C9 6_565 . 125.6(3) ?
C5 C4 C9 . . 125.6(3) ?
C5 C4 W1 6_565 . 70.2(3) ?
C5 C4 W1 . . 70.2(3) ?
C9 C4 W1 . . 129.6(4) ?
C4 C5 C6 . . 107.4(5) ?
C4 C5 W1 . . 75.7(3) ?
C6 C5 W1 . . 69.3(2) ?
C4 C5 H5 . . 126.3 ?
C6 C5 H5 . . 126.3 ?
W1 C5 H5 . . 120.5 ?
C6 C6 C5 6_565 . 108.2(3) ?
C6 C6 W1 6_565 . 72.24(15) ?
C5 C6 W1 . . 75.1(2) ?
C6 C6 H6 6_565 . 125.9 ?
C5 C6 H6 . . 125.9 ?
W1 C6 H6 . . 118.6 ?
C4 C9 H9A . . 109.5 ?
C4 C9 H9B . . 109.5 ?
H9A C9 H9B . . 109.5 ?
C4 C9 H9C . . 109.5 ?
H9A C9 H9C . . 109.5 ?
H9B C9 H9C . . 109.5 ?

loop_
_geom_bond_atom_site_label_1
_geom_bond_atom_site_label_2
_geom_bond_site_symmetry_2
_geom_bond_distance
_geom_bond_publ_flag
W1 C1 . 1.984(6) y
W1 C2 6_565 1.996(5) ?
W1 C2 . 1.996(5) y
W1 C6 . 2.275(4) ?
W1 C6 6_565 2.275(4) ?
W1 C5 . 2.351(4) ?
W1 C5 6_565 2.351(4) ?
W1 C4 . 2.422(5) ?
W1 I2 . 2.8460(5) y
O2 C2 . 1.140(5) ?
O1 C1 . 1.138(7) ?
C4 C5 6_565 1.399(6) ?
C4 C5 . 1.399(6) ?
C4 C9 . 1.504(9) y
C5 C6 . 1.416(7) ?
C5 H5 . 0.93 ?
C6 C6 6_565 1.388(12) ?
C6 H6 . 0.93 ?
C9 H9A . 0.96 ?
C9 H9B . 0.96 ?
C9 H9C . 0.96 ?

loop_
_geom_torsion_atom_site_label_1
_geom_torsion_atom_site_label_2
_geom_torsion_atom_site_label_3
_geom_torsion_atom_site_label_4
_geom_torsion_site_symmetry_1
_geom_torsion_site_symmetry_4
_geom_torsion
C1 W1 C4 C5 . 6_565 -59.7(3)
C2 W1 C4 C5 6_565 6_565 49.4(4)
C2 W1 C4 C5 . 6_565 -168.8(3)
C6 W1 C4 C5 . 6_565 -80.9(4)
C6 W1 C4 C5 6_565 6_565 -38.6(3)
C5 W1 C4 C5 . 6_565 -119.4(6)
I2 W1 C4 C5 . 6_565 120.3(3)
C1 W1 C4 C5 . . 59.7(3)
C2 W1 C4 C5 6_565 . 168.8(3)
C2 W1 C4 C5 . . -49.4(4)
C6 W1 C4 C5 . . 38.6(3)
C6 W1 C4 C5 6_565 . 80.9(4)
C5 W1 C4 C5 6_565 . 119.4(6)
I2 W1 C4 C5 . . -120.3(3)
C1 W1 C4 C9 . . 180.000(2)
C2 W1 C4 C9 6_565 . -70.89(15)
C2 W1 C4 C9 . . 70.89(15)
C6 W1 C4 C9 . . 158.84(18)
C6 W1 C4 C9 6_565 . -158.84(18)
C5 W1 C4 C9 . . 120.3(3)
C5 W1 C4 C9 6_565 . -120.3(3)
I2 W1 C4 C9 . . 0.000(2)
C5 C4 C5 C6 6_565 . -2.6(6)
C9 C4 C5 C6 . . 172.4(5)
W1 C4 C5 C6 . . -62.5(3)
C5 C4 C5 W1 6_565 . 59.9(4)
C9 C4 C5 W1 . . -125.1(6)
C1 W1 C5 C4 . . -143.8(3)
C2 W1 C5 C4 6_565 . -21.2(5)
C2 W1 C5 C4 . . 138.3(3)
C6 W1 C5 C4 . . -115.2(4)
C6 W1 C5 C4 6_565 . -77.3(3)
C5 W1 C5 C4 6_565 . -35.2(3)
I2 W1 C5 C4 . . 61.8(3)
C1 W1 C5 C6 . . -28.5(4)
C2 W1 C5 C6 6_565 . 94.0(4)
C2 W1 C5 C6 . . -106.5(3)
C6 W1 C5 C6 6_565 . 38.0(4)
C5 W1 C5 C6 6_565 . 80.0(3)
C4 W1 C5 C6 . . 115.2(4)
I2 W1 C5 C6 . . 177.0(3)
C4 C5 C6 C6 . 6_565 1.6(4)
W1 C5 C6 C6 . 6_565 -65.2(2)
C4 C5 C6 W1 . . 66.8(3)
C1 W1 C6 C6 . 6_565 -89.3(2)
C2 W1 C6 C6 6_565 6_565 -21.2(2)
C2 W1 C6 C6 . 6_565 -165.5(2)
C5 W1 C6 C6 . 6_565 115.1(3)
C5 W1 C6 C6 6_565 6_565 38.03(17)
C4 W1 C6 C6 . 6_565 78.3(2)
I2 W1 C6 C6 . 6_565 110.82(17)
C1 W1 C6 C5 . . 155.5(3)
C2 W1 C6 C5 6_565 . -136.3(3)
C2 W1 C6 C5 . . 79.4(3)
C6 W1 C6 C5 6_565 . -115.1(3)
C5 W1 C6 C5 6_565 . -77.1(4)
C4 W1 C6 C5 . . -36.8(2)
I2 W1 C6 C5 . . -4.3(4)
